data_4500036
loop_
_publ_author_name
'Gagnon, Eric'
'Maris, Thierry'
'Arseneault, Pierre-Marc'
'Maly, Kenneth E.'
'Wuest,James D'

_publ_section_title
;
 Structural Features in Crystals of Derivatives of Benzene with Multiple
 Contiguous Phenyl Substituents
;
_journal_name_full 'Cryst. Growth & Design'
_journal_page_first 648
_journal_page_last 657
_journal_paper_doi 10.1021/cg9010746
_journal_volume 10
_journal_year 2010
_chemical_compound_source 'Synthesized by the authors. See text'
_chemical_formula_moiety 'C30 H22'
_chemical_formula_sum 'C30 H22'
_chemical_formula_weight 382.48
_chemical_name_systematic
; 
 ? 
;
_space_group_IT_number 2
_symmetry_cell_setting triclinic
_symmetry_space_group_name_Hall '-P 1'
_symmetry_space_group_name_H-M 'P -1'
_atom_sites_solution_hydrogens geom
_atom_sites_solution_primary direct
_atom_sites_solution_secondary difmap
_audit_creation_method SHELXL-97
_cell_angle_alpha 83.800(2)
_cell_angle_beta 89.608(2)
_cell_angle_gamma 81.588(2)
_cell_formula_units_Z 1
_cell_length_a 5.8530(2)
_cell_length_b 7.4229(3)
_cell_length_c 11.8341(5)
_cell_measurement_reflns_used 3428
_cell_measurement_temperature 100(2)
_cell_measurement_theta_max 72.08
_cell_measurement_theta_min 3.76
_cell_volume 505.62(3)
_computing_cell_refinement 'SMART (Bruker, 1999)'
_computing_data_collection 'SMART (Bruker, 1999)'
_computing_data_reduction 'SAINT (Bruker, 1999)'
_computing_molecular_graphics 'SHELXTL (Bruker, 1997)'
_computing_publication_material 'UdMX (local program)'
_computing_structure_refinement 'SHELXL97 (Sheldrick, 1997)'
_computing_structure_solution 'SHELXS97 (Sheldrick, 1997)'
_diffrn_ambient_temperature 100(2)
_diffrn_detector_area_resol_mean 5.5
_diffrn_measured_fraction_theta_full 0.956
_diffrn_measured_fraction_theta_max 0.956
_diffrn_measurement_device_type 'Bruker Smart 2000'
_diffrn_measurement_method \w
_diffrn_radiation_monochromator graphite
_diffrn_radiation_source 'X-ray Sealed Tube'
_diffrn_radiation_type CuK\a
_diffrn_radiation_wavelength 1.54178
_diffrn_reflns_av_R_equivalents 0.042
_diffrn_reflns_av_sigmaI/netI 0.0588
_diffrn_reflns_limit_h_max 7
_diffrn_reflns_limit_h_min -7
_diffrn_reflns_limit_k_max 9
_diffrn_reflns_limit_k_min -9
_diffrn_reflns_limit_l_max 14
_diffrn_reflns_limit_l_min -14
_diffrn_reflns_number 6012
_diffrn_reflns_theta_full 72.21
_diffrn_reflns_theta_max 72.21
_diffrn_reflns_theta_min 3.76
_diffrn_standards_decay_% -0.32
_diffrn_standards_interval_time 1440
_diffrn_standards_number 43
_exptl_absorpt_coefficient_mu 0.536
_exptl_absorpt_correction_T_max 0.9300
_exptl_absorpt_correction_T_min 0.8500
_exptl_absorpt_correction_type multi-scan
_exptl_absorpt_process_details 'Sadabs (Sheldrick,1996)'
_exptl_crystal_colour Colorless
_exptl_crystal_density_diffrn 1.256
_exptl_crystal_density_method 'not measured'
_exptl_crystal_description block
_exptl_crystal_F_000 202
_exptl_crystal_size_max 0.22
_exptl_crystal_size_mid 0.14
_exptl_crystal_size_min 0.12
_refine_diff_density_max 0.197
_refine_diff_density_min -0.221
_refine_diff_density_rms 0.052
_refine_ls_extinction_method none
_refine_ls_goodness_of_fit_ref 1.039
_refine_ls_hydrogen_treatment constr
_refine_ls_matrix_type full
_refine_ls_number_parameters 136
_refine_ls_number_reflns 1911
_refine_ls_number_restraints 0
_refine_ls_restrained_S_all 1.039
_refine_ls_R_factor_all 0.0418
_refine_ls_R_factor_gt 0.0408
_refine_ls_shift/su_max 0.000
_refine_ls_shift/su_mean 0.000
_refine_ls_structure_factor_coef Fsqd
_refine_ls_weighting_details 'calc w=1/[\s^2^(Fo^2^)+(0.0591P)^2^+0.0000P] where P=(Fo^2^+2Fc^2^)/3'
_refine_ls_weighting_scheme calc
_refine_ls_wR_factor_gt 0.0981
_refine_ls_wR_factor_ref 0.0983
_reflns_number_gt 1615
_reflns_number_total 1911
_reflns_threshold_expression I>2\s(I)
_cod_data_source_file deposit.cif
_cod_data_source_block TPB1
_cod_original_sg_symbol_H-M P-1
_cod_database_code 4500036

loop_
_symmetry_equiv_pos_as_xyz
'x, y, z'
'-x, -y, -z'

loop_
_atom_site_label
_atom_site_type_symbol
_atom_site_fract_x
_atom_site_fract_y
_atom_site_fract_z
_atom_site_U_iso_or_equiv
_atom_site_adp_type
_atom_site_occupancy
_atom_site_symmetry_multiplicity
_atom_site_calc_flag
_atom_site_refinement_flags
C1 C 0.82447(17) 0.09294(14) 0.56564(9) 0.0185(2) Uani 1 1 d .
C2 C 0.98850(17) -0.04906(13) 0.61831(9) 0.0185(2) Uani 1 1 d .
C3 C 1.15925(17) -0.13717(14) 0.55127(8) 0.0194(2) Uani 1 1 d .
H3 H 1.2697 -0.2320 0.5875 0.023 Uiso 1 1 calc R
C10 C 0.64072(17) 0.20163(13) 0.62890(8) 0.0186(2) Uani 1 1 d .
C11 C 0.68323(18) 0.25789(14) 0.73414(9) 0.0208(2) Uani 1 1 d .
H11 H 0.8313 0.2233 0.7689 0.025 Uiso 1 1 calc R
C12 C 0.51025(19) 0.36460(15) 0.78905(9) 0.0241(3) Uani 1 1 d .
H12 H 0.5417 0.4021 0.8609 0.029 Uiso 1 1 calc R
C13 C 0.29334(18) 0.41652(14) 0.74016(9) 0.0243(3) Uani 1 1 d .
H13 H 0.1760 0.4884 0.7784 0.029 Uiso 1 1 calc R
C14 C 0.24856(18) 0.36270(14) 0.63475(10) 0.0234(3) Uani 1 1 d .
H14 H 0.1007 0.3993 0.6002 0.028 Uiso 1 1 calc R
C15 C 0.41979(18) 0.25524(14) 0.57961(9) 0.0216(3) Uani 1 1 d .
H15 H 0.3872 0.2177 0.5079 0.026 Uiso 1 1 calc R
C20 C 0.99079(18) -0.11454(14) 0.74197(9) 0.0201(2) Uani 1 1 d .
C21 C 0.81337(18) -0.20436(15) 0.78983(9) 0.0218(3) Uani 1 1 d .
H21 H 0.6854 -0.2186 0.7443 0.026 Uiso 1 1 calc R
C22 C 0.82455(19) -0.27287(14) 0.90424(9) 0.0249(3) Uani 1 1 d .
H22 H 0.7047 -0.3350 0.9364 0.030 Uiso 1 1 calc R
C23 C 1.0088(2) -0.25112(15) 0.97131(9) 0.0264(3) Uani 1 1 d .
H23 H 1.0149 -0.2974 1.0494 0.032 Uiso 1 1 calc R
C24 C 1.18425(19) -0.16180(15) 0.92450(9) 0.0239(3) Uani 1 1 d .
H24 H 1.3106 -0.1466 0.9708 0.029 Uiso 1 1 calc R
C25 C 1.17680(18) -0.09409(14) 0.81005(9) 0.0218(3) Uani 1 1 d .
H25 H 1.2986 -0.0339 0.7783 0.026 Uiso 1 1 calc R

loop_
_atom_site_aniso_label
_atom_site_aniso_U_11
_atom_site_aniso_U_22
_atom_site_aniso_U_33
_atom_site_aniso_U_23
_atom_site_aniso_U_13
_atom_site_aniso_U_12
C1 0.0173(5) 0.0205(5) 0.0174(6) -0.0031(4) 0.0049(4) -0.0011(4)
C2 0.0190(5) 0.0192(5) 0.0174(5) -0.0012(4) 0.0047(4) -0.0038(4)
C3 0.0183(5) 0.0199(5) 0.0186(6) 0.0000(4) 0.0034(4) 0.0002(4)
C10 0.0200(5) 0.0158(5) 0.0193(6) -0.0005(4) 0.0065(4) -0.0016(4)
C11 0.0192(5) 0.0210(5) 0.0214(6) -0.0011(4) 0.0052(4) -0.0014(4)
C12 0.0280(6) 0.0243(5) 0.0196(6) -0.0033(4) 0.0079(4) -0.0022(5)
C13 0.0231(5) 0.0194(5) 0.0281(6) 0.0007(4) 0.0141(4) 0.0016(4)
C14 0.0173(5) 0.0214(5) 0.0296(6) 0.0023(4) 0.0050(4) -0.0003(4)
C15 0.0202(5) 0.0217(5) 0.0219(6) 0.0010(4) 0.0049(4) -0.0025(4)
C20 0.0218(5) 0.0190(5) 0.0176(6) -0.0022(4) 0.0051(4) 0.0038(4)
C21 0.0215(5) 0.0233(5) 0.0192(6) -0.0003(4) 0.0042(4) -0.0004(4)
C22 0.0260(6) 0.0238(5) 0.0228(6) 0.0015(4) 0.0106(4) -0.0003(5)
C23 0.0322(6) 0.0262(5) 0.0167(6) 0.0020(4) 0.0054(4) 0.0057(5)
C24 0.0250(5) 0.0246(5) 0.0197(6) -0.0009(4) -0.0002(4) 0.0027(4)
C25 0.0200(5) 0.0222(5) 0.0216(6) -0.0011(4) 0.0049(4) 0.0011(4)

loop_
_atom_type_symbol
_atom_type_description
_atom_type_scat_dispersion_real
_atom_type_scat_dispersion_imag
_atom_type_scat_source
C C 0.0181 0.0091 'International Tables Vol C Tables 4.2.6.8 and 6.1.1.4'
H H 0.0000 0.0000 'International Tables Vol C Tables 4.2.6.8 and 6.1.1.4'

loop_
_geom_angle_atom_site_label_1
_geom_angle_atom_site_label_2
_geom_angle_atom_site_label_3
_geom_angle_site_symmetry_1
_geom_angle
_geom_angle_publ_flag
C3 C1 C2 2_756 117.73(9) y
C3 C1 C10 2_756 118.62(9) y
C2 C1 C10 . 123.62(9) y
C3 C2 C1 . 118.82(9) y
C3 C2 C20 . 117.15(9) y
C1 C2 C20 . 124.03(9) y
C1 C3 C2 2_756 123.46(9) y
C1 C3 H3 2_756 118.3 ?
C2 C3 H3 . 118.3 ?
C11 C10 C15 . 118.42(9) y
C11 C10 C1 . 121.94(9) y
C15 C10 C1 . 119.6(1) y
C10 C11 C12 . 120.49(10) y
C10 C11 H11 . 119.8 ?
C12 C11 H11 . 119.8 ?
C13 C12 C11 . 120.77(11) y
C13 C12 H12 . 119.6 ?
C11 C12 H12 . 119.6 ?
C12 C13 C14 . 119.47(10) y
C12 C13 H13 . 120.3 ?
C14 C13 H13 . 120.3 ?
C13 C14 C15 . 120.15(10) y
C13 C14 H14 . 119.9 ?
C15 C14 H14 . 119.9 ?
C14 C15 C10 . 120.69(10) y
C14 C15 H15 . 119.7 ?
C10 C15 H15 . 119.7 ?
C25 C20 C21 . 119.32(10) y
C25 C20 C2 . 119.87(9) y
C21 C20 C2 . 120.74(9) y
C22 C21 C20 . 119.9(1) y
C22 C21 H21 . 120.1 ?
C20 C21 H21 . 120.1 ?
C23 C22 C21 . 120.44(10) y
C23 C22 H22 . 119.8 ?
C21 C22 H22 . 119.8 ?
C22 C23 C24 . 119.88(10) y
C22 C23 H23 . 120.1 ?
C24 C23 H23 . 120.1 ?
C23 C24 C25 . 120.38(10) y
C23 C24 H24 . 119.8 ?
C25 C24 H24 . 119.8 ?
C24 C25 C20 . 120.06(10) y
C24 C25 H25 . 120 ?
C20 C25 H25 . 120 ?

loop_
_geom_bond_atom_site_label_1
_geom_bond_atom_site_label_2
_geom_bond_site_symmetry_2
_geom_bond_distance
_geom_bond_publ_flag
C1 C3 2_756 1.3930(14) y
C1 C2 . 1.4112(14) y
C1 C10 . 1.4945(13) y
C2 C3 . 1.4021(14) y
C2 C20 . 1.4909(14) y
C3 C1 2_756 1.3930(14) y
C3 H3 . 0.95 ?
C10 C11 . 1.3909(15) y
C10 C15 . 1.4072(14) y
C11 C12 . 1.3936(14) y
C11 H11 . 0.95 ?
C12 C13 . 1.3835(15) y
C12 H12 . 0.95 ?
C13 C14 . 1.3882(16) y
C13 H13 . 0.95 ?
C14 C15 . 1.3914(15) y
C14 H14 . 0.95 ?
C15 H15 . 0.95 ?
C20 C25 . 1.3943(15) y
C20 C21 . 1.3988(15) y
C21 C22 . 1.3923(14) y
C21 H21 . 0.95 ?
C22 C23 . 1.3817(16) y
C22 H22 . 0.95 ?
C23 C24 . 1.3833(16) y
C23 H23 . 0.95 ?
C24 C25 . 1.3916(14) y
C24 H24 . 0.95 ?
C25 H25 . 0.95 ?

loop_
_geom_torsion_atom_site_label_1
_geom_torsion_atom_site_label_2
_geom_torsion_atom_site_label_3
_geom_torsion_atom_site_label_4
_geom_torsion_site_symmetry_1
_geom_torsion_site_symmetry_4
_geom_torsion
_geom_torsion_publ_flag
C3 C1 C2 C3 2_756 . 0.42(16) y
C10 C1 C2 C3 . . -177.45(9) y
C3 C1 C2 C20 2_756 . -178.70(9) y
C10 C1 C2 C20 . . 3.43(16) y
C1 C2 C3 C1 . 2_756 -0.44(17) y
C20 C2 C3 C1 . 2_756 178.74(9) y
C3 C1 C10 C11 2_756 . -138.06(10) y
C2 C1 C10 C11 . . 39.79(14) y
C3 C1 C10 C15 2_756 . 39.56(14) y
C2 C1 C10 C15 . . -142.59(10) y
C15 C10 C11 C12 . . 0.08(15) y
C1 C10 C11 C12 . . 177.72(9) y
C10 C11 C12 C13 . . 0.03(16) y
C11 C12 C13 C14 . . -0.52(16) y
C12 C13 C14 C15 . . 0.90(15) y
C13 C14 C15 C10 . . -0.80(15) y
C11 C10 C15 C14 . . 0.30(15) y
C1 C10 C15 C14 . . -177.40(9) y
C3 C2 C20 C25 . . 64.83(13) y
C1 C2 C20 C25 . . -116.04(11) y
C3 C2 C20 C21 . . -112.13(11) y
C1 C2 C20 C21 . . 67.00(14) y
C25 C20 C21 C22 . . -0.29(15) y
C2 C20 C21 C22 . . 176.69(9) y
C20 C21 C22 C23 . . 0.67(16) y
C21 C22 C23 C24 . . -0.43(16) y
C22 C23 C24 C25 . . -0.20(16) y
C23 C24 C25 C20 . . 0.58(16) y
C21 C20 C25 C24 . . -0.33(15) y
C2 C20 C25 C24 . . -177.34(9) y
